data_2019927
loop_
_publ_author_name
'Jagan, R.'
'Sathya, D.'
'Sivakumar, K.'

_publ_section_title
;
 A dihydrogen phosphate anionic network as a host lattice for cations in
 1-methylpiperazine-1,4-diium bis(dihydrogen phosphate) and
 2-(pyridin-2-yl)pyridinium dihydrogen phosphate--orthophosphoric acid
 (1/1)
;
_journal_coeditor_code UK3112
_journal_issue 5
_journal_name_full 'Acta Crystallographica Section C'
_journal_page_first
;
;
_journal_paper_doi 10.1107/S2053229615006518
_journal_volume 71
_journal_year 2015
_chemical_formula_iupac 'C10 H9 N2 + , H2 P O4 - , H3 P O4'
_chemical_formula_moiety 'C10 H9 N2 +, H2 O4 P -, H3 O4 P'
_chemical_formula_sum 'C10 H14 N2 O8 P2'
_chemical_formula_weight 352.17
_chemical_name_systematic
;
2-(Pyridin-2-yl)pyridinium dihydrogen phosphate--orthophosphoric acid (1/1)
;
_space_group_IT_number 14
_symmetry_cell_setting monoclinic
_symmetry_space_group_name_Hall '-P 2ybc'
_symmetry_space_group_name_H-M 'P 1 21/c 1'
_atom_sites_solution_hydrogens geom
_atom_sites_solution_primary direct
_atom_sites_solution_secondary difmap
_audit_creation_method SHELXL97
_cell_angle_alpha 90.00
_cell_angle_beta 96.881(3)
_cell_angle_gamma 90.00
_cell_formula_units_Z 4
_cell_length_a 17.3885(7)
_cell_length_b 10.4019(5)
_cell_length_c 8.3927(3)
_cell_measurement_reflns_used 3870
_cell_measurement_temperature 296(2)
_cell_measurement_theta_max 25.149
_cell_measurement_theta_min 2.281
_cell_volume 1507.08(11)
_computing_cell_refinement
;
APEX2 and SAINT (Bruker, 2004)
;
_computing_data_collection
;
APEX2 (Bruker, 2004)
;
_computing_data_reduction
;
SAINT and XPREP (Bruker, 2004)
;
_computing_molecular_graphics
;
ORTEP-3 for Windows (Farrugia, 2012) and Mercury (Macrae <i>et al.</i>,
2008)
;
_computing_publication_material
;
PLATON (Spek, 2009)
;
_computing_structure_refinement
;
SHELXL97 (Sheldrick, 2008)
;
_computing_structure_solution
;
SIR92 (Altomare <i>et al.</i>,  1993)
;
_diffrn_ambient_temperature 296(2)
_diffrn_measured_fraction_theta_full 0.996
_diffrn_measured_fraction_theta_max 0.996
_diffrn_measurement_device_type 'Bruker Kappa APEXII CCD area-detector'
_diffrn_measurement_method '\w and \f'
_diffrn_radiation_monochromator graphite
_diffrn_radiation_source 'fine-focus sealed tube'
_diffrn_radiation_type MoK\a
_diffrn_radiation_wavelength 0.71073
_diffrn_reflns_av_R_equivalents 0.0423
_diffrn_reflns_av_sigmaI/netI 0.0334
_diffrn_reflns_limit_h_max 21
_diffrn_reflns_limit_h_min -20
_diffrn_reflns_limit_k_max 12
_diffrn_reflns_limit_k_min -12
_diffrn_reflns_limit_l_max 10
_diffrn_reflns_limit_l_min -10
_diffrn_reflns_number 13052
_diffrn_reflns_theta_full 25.79
_diffrn_reflns_theta_max 25.79
_diffrn_reflns_theta_min 2.29
_exptl_absorpt_coefficient_mu 0.330
_exptl_absorpt_correction_T_max 0.9470
_exptl_absorpt_correction_T_min 0.8975
_exptl_absorpt_correction_type multi-scan
_exptl_absorpt_process_details
;
(SADABS; Bruker, 2004)
;
_exptl_crystal_colour colourless
_exptl_crystal_density_diffrn 1.552
_exptl_crystal_density_method 'not measured'
_exptl_crystal_description block
_exptl_crystal_F_000 728
_exptl_crystal_size_max 0.30
_exptl_crystal_size_mid 0.25
_exptl_crystal_size_min 0.20
_refine_diff_density_max 0.502
_refine_diff_density_min -0.316
_refine_ls_extinction_method none
_refine_ls_goodness_of_fit_ref 1.050
_refine_ls_hydrogen_treatment mixed
_refine_ls_matrix_type full
_refine_ls_number_parameters 218
_refine_ls_number_reflns 2889
_refine_ls_number_restraints 6
_refine_ls_restrained_S_all 1.049
_refine_ls_R_factor_all 0.0677
_refine_ls_R_factor_gt 0.0387
_refine_ls_shift/su_max 0.000
_refine_ls_shift/su_mean 0.000
_refine_ls_structure_factor_coef Fsqd
_refine_ls_weighting_details 'calc w = 1/[\s^2^(Fo^2^)+(0.0384P)^2^+1.3728P] where P=(Fo^2^+2Fc^2^)/3'
_refine_ls_weighting_scheme calc
_refine_ls_wR_factor_gt 0.0876
_refine_ls_wR_factor_ref 0.1044
_reflns_number_gt 2096
_reflns_number_total 2889
_reflns_threshold_expression I>2\s(I)
_cod_data_source_file uk3112sup1.cif
_cod_data_source_block II
_cod_original_sg_symbol_H-M 'P 21/c'
_cod_database_code 2019927
_cod_database_fobs_code 2019927

loop_
_symmetry_equiv_pos_as_xyz
'x, y, z'
'-x, y+1/2, -z+1/2'
'-x, -y, -z'
'x, -y-1/2, z-1/2'

loop_
_atom_site_type_symbol
_atom_site_label
_atom_site_fract_x
_atom_site_fract_y
_atom_site_fract_z
_atom_site_U_iso_or_equiv
_atom_site_adp_type
_atom_site_calc_flag
_atom_site_refinement_flags
_atom_site_occupancy
_atom_site_symmetry_multiplicity
P P1 0.07564(4) 0.34398(7) 0.48852(8) 0.03173(19) Uani d . 1 1
O O1 0.07103(13) 0.4568(2) 0.3667(3) 0.0556(6) Uani d D 1 1
H H1A 0.0313(14) 0.503(3) 0.365(5) 0.083 Uiso d D 1 1
O O2 0.15907(11) 0.3051(2) 0.5129(3) 0.0502(5) Uani d . 1 1
O O3 0.02501(14) 0.2337(2) 0.4098(3) 0.0631(7) Uani d D 1 1
H H3A 0.040(2) 0.198(4) 0.329(3) 0.095 Uiso d D 1 1
O O4 0.04158(10) 0.37956(17) 0.6375(2) 0.0377(5) Uani d . 1 1
P P2 0.31209(4) 0.30542(7) 0.28136(9) 0.03426(19) Uani d . 1 1
O O5 0.25756(12) 0.4033(2) 0.3480(3) 0.0470(5) Uani d D 1 1
H H5A 0.2222(15) 0.375(3) 0.398(4) 0.070 Uiso d D 1 1
O O6 0.34137(11) 0.36379(18) 0.1388(2) 0.0413(5) Uani d . 1 1
O O7 0.26692(12) 0.17850(19) 0.2475(2) 0.0441(5) Uani d D 1 1
H H7A 0.2270(13) 0.182(3) 0.181(3) 0.066 Uiso d D 1 1
O O8 0.37932(11) 0.2708(2) 0.4096(2) 0.0493(5) Uani d D 1 1
H H8A 0.366(2) 0.227(3) 0.484(3) 0.074 Uiso d D 1 1
N N1 0.25500(15) 0.5909(2) 0.0523(3) 0.0458(6) Uani d D 1 1
N N2 0.37702(16) 0.6835(3) 0.2320(3) 0.0564(7) Uani d . 1 1
C C1 0.1943(2) 0.5302(3) -0.0257(4) 0.0596(9) Uani d . 1 1
H H1 0.1919 0.4409 -0.0239 0.072 Uiso calc R 1 1
C C2 0.1363(2) 0.5983(4) -0.1076(5) 0.0674(10) Uani d . 1 1
H H2 0.0933 0.5568 -0.1609 0.081 Uiso calc R 1 1
C C3 0.1419(2) 0.7300(3) -0.1106(5) 0.0664(10) Uani d . 1 1
H H3 0.1029 0.7782 -0.1681 0.080 Uiso calc R 1 1
C C4 0.20447(19) 0.7905(3) -0.0295(4) 0.0547(8) Uani d . 1 1
H H4 0.2081 0.8796 -0.0316 0.066 Uiso calc R 1 1
C C5 0.26220(16) 0.7188(3) 0.0555(3) 0.0391(6) Uani d . 1 1
C C6 0.33146(17) 0.7716(3) 0.1529(4) 0.0419(7) Uani d . 1 1
C C7 0.3466(2) 0.9001(3) 0.1633(5) 0.0639(10) Uani d . 1 1
H H7 0.3135 0.9587 0.1066 0.077 Uiso calc R 1 1
C C8 0.4116(2) 0.9416(4) 0.2589(6) 0.0812(13) Uani d . 1 1
H H8 0.4230 1.0288 0.2686 0.097 Uiso calc R 1 1
C C9 0.4590(2) 0.8531(4) 0.3390(5) 0.0761(12) Uani d . 1 1
H H9 0.5037 0.8785 0.4033 0.091 Uiso calc R 1 1
C C10 0.4397(2) 0.7263(4) 0.3233(5) 0.0697(11) Uani d . 1 1
H H10 0.4721 0.6664 0.3795 0.084 Uiso calc R 1 1
H H1B 0.2944(14) 0.543(3) 0.100(4) 0.074(12) Uiso d D 1 1

loop_
_atom_site_aniso_label
_atom_site_aniso_U_11
_atom_site_aniso_U_22
_atom_site_aniso_U_33
_atom_site_aniso_U_12
_atom_site_aniso_U_13
_atom_site_aniso_U_23
P1 0.0301(4) 0.0348(4) 0.0298(4) 0.0041(3) 0.0017(3) 0.0003(3)
O1 0.0557(14) 0.0621(15) 0.0529(13) 0.0241(11) 0.0222(11) 0.0248(11)
O2 0.0336(11) 0.0677(14) 0.0487(12) 0.0136(10) 0.0026(9) 0.0072(11)
O3 0.0671(15) 0.0721(16) 0.0533(14) -0.0262(13) 0.0202(12) -0.0269(12)
O4 0.0430(11) 0.0402(11) 0.0300(10) 0.0100(9) 0.0048(8) 0.0032(8)
P2 0.0330(4) 0.0377(4) 0.0314(4) -0.0008(3) 0.0009(3) -0.0012(3)
O5 0.0445(12) 0.0425(12) 0.0563(14) 0.0004(10) 0.0160(10) -0.0061(10)
O6 0.0454(11) 0.0444(11) 0.0339(11) -0.0018(9) 0.0049(9) 0.0010(9)
O7 0.0486(12) 0.0386(11) 0.0431(12) -0.0049(9) -0.0026(9) -0.0011(9)
O8 0.0372(11) 0.0694(15) 0.0396(12) -0.0049(10) -0.0019(9) 0.0120(10)
N1 0.0470(15) 0.0375(14) 0.0504(15) 0.0044(12) -0.0046(12) 0.0000(11)
N2 0.0503(16) 0.0518(16) 0.0634(18) 0.0069(13) -0.0093(14) 0.0033(13)
C1 0.062(2) 0.0433(18) 0.069(2) 0.0004(16) -0.0094(18) -0.0097(16)
C2 0.053(2) 0.061(2) 0.081(3) 0.0008(17) -0.0198(19) -0.0180(19)
C3 0.058(2) 0.058(2) 0.076(3) 0.0144(17) -0.0216(19) -0.0053(18)
C4 0.056(2) 0.0398(17) 0.065(2) 0.0082(15) -0.0083(17) 0.0030(16)
C5 0.0432(16) 0.0370(16) 0.0371(15) 0.0030(12) 0.0046(13) 0.0013(12)
C6 0.0392(16) 0.0431(17) 0.0434(17) 0.0023(13) 0.0050(13) 0.0011(13)
C7 0.057(2) 0.0446(19) 0.085(3) -0.0003(16) -0.0091(19) -0.0011(18)
C8 0.064(2) 0.057(2) 0.119(4) -0.007(2) -0.005(2) -0.017(2)
C9 0.042(2) 0.084(3) 0.098(3) 0.001(2) -0.0092(19) -0.028(2)
C10 0.051(2) 0.076(3) 0.077(3) 0.0159(19) -0.0143(19) -0.004(2)

loop_
_atom_type_symbol
_atom_type_description
_atom_type_scat_dispersion_real
_atom_type_scat_dispersion_imag
_atom_type_scat_source
C C 0.0033 0.0016 'International Tables Vol C Tables 4.2.6.8 and 6.1.1.4'
H H 0.0000 0.0000 'International Tables Vol C Tables 4.2.6.8 and 6.1.1.4'
N N 0.0061 0.0033 'International Tables Vol C Tables 4.2.6.8 and 6.1.1.4'
O O 0.0106 0.0060 'International Tables Vol C Tables 4.2.6.8 and 6.1.1.4'
P P 0.1023 0.0942 'International Tables Vol C Tables 4.2.6.8 and 6.1.1.4'

loop_
_geom_angle_atom_site_label_1
_geom_angle_atom_site_label_2
_geom_angle_atom_site_label_3
_geom_angle
O4 P1 O2 115.32(11)
O4 P1 O3 106.21(12)
O2 P1 O3 110.56(14)
O4 P1 O1 111.71(11)
O2 P1 O1 105.52(12)
O3 P1 O1 107.32(14)
P1 O1 H1A 115(3)
P1 O3 H3A 118(3)
O6 P2 O8 110.82(11)
O6 P2 O5 107.92(12)
O8 P2 O5 110.54(13)
O6 P2 O7 114.65(11)
O8 P2 O7 104.84(12)
O5 P2 O7 108.03(12)
P2 O5 H5A 118(3)
P2 O7 H7A 117(2)
P2 O8 H8A 113(3)
C1 N1 C5 123.3(3)
C1 N1 H1B 118(2)
C5 N1 H1B 118(2)
C10 N2 C6 116.9(3)
N1 C1 C2 120.0(3)
N1 C1 H1 120.0
C2 C1 H1 120.0
C1 C2 C3 118.8(3)
C1 C2 H2 120.6
C3 C2 H2 120.6
C4 C3 C2 120.2(3)
C4 C3 H3 119.9
C2 C3 H3 119.9
C3 C4 C5 119.8(3)
C3 C4 H4 120.1
C5 C4 H4 120.1
N1 C5 C4 117.9(3)
N1 C5 C6 116.7(3)
C4 C5 C6 125.4(3)
N2 C6 C7 122.9(3)
N2 C6 C5 114.6(3)
C7 C6 C5 122.5(3)
C6 C7 C8 118.9(3)
C6 C7 H7 120.5
C8 C7 H7 120.5
C9 C8 C7 118.9(4)
C9 C8 H8 120.5
C7 C8 H8 120.5
C8 C9 C10 118.7(4)
C8 C9 H9 120.6
C10 C9 H9 120.6
N2 C10 C9 123.7(4)
N2 C10 H10 118.2
C9 C10 H10 118.2

loop_
_geom_bond_atom_site_label_1
_geom_bond_atom_site_label_2
_geom_bond_distance
P1 O4 1.4930(19)
P1 O2 1.496(2)
P1 O3 1.545(2)
P1 O1 1.552(2)
O1 H1A 0.841(10)
O3 H3A 0.840(10)
P2 O6 1.485(2)
P2 O8 1.534(2)
P2 O5 1.541(2)
P2 O7 1.545(2)
O5 H5A 0.839(10)
O7 H7A 0.836(10)
O8 H8A 0.836(10)
N1 C1 1.333(4)
N1 C5 1.336(4)
N1 H1B 0.897(10)
N2 C10 1.331(4)
N2 C6 1.335(4)
C1 C2 1.352(5)
C1 H1 0.9300
C2 C3 1.374(5)
C2 H2 0.9300
C3 C4 1.366(5)
C3 H3 0.9300
C4 C5 1.379(4)
C4 H4 0.9300
C5 C6 1.478(4)
C6 C7 1.363(4)
C7 C8 1.376(5)
C7 H7 0.9300
C8 C9 1.357(5)
C8 H8 0.9300
C9 C10 1.363(5)
C9 H9 0.9300
C10 H10 0.9300

loop_
_geom_hbond_atom_site_label_D
_geom_hbond_atom_site_label_H
_geom_hbond_atom_site_label_A
_geom_hbond_site_symmetry_A
_geom_hbond_distance_DH
_geom_hbond_distance_HA
_geom_hbond_distance_DA
_geom_hbond_angle_DHA
O1 H1A O4 3_566 0.841(10) 1.758(12) 2.592(3) 171(4)
O3 H3A O4 4_565 0.840(10) 1.801(16) 2.617(3) 164(4)
O7 H7A O2 4_565 0.836(10) 1.735(13) 2.557(3) 167(4)
O8 H8A O6 4_566 0.836(10) 1.694(11) 2.529(3) 178(4)
O5 H5A O2 . 0.839(10) 1.707(11) 2.542(3) 173(4)
N1 H1B O6 . 0.897(10) 2.05(2) 2.847(3) 147(3)
C2 H2 O4 1_554 0.93 2.59 3.409(4) 147.2

loop_
_geom_torsion_atom_site_label_1
_geom_torsion_atom_site_label_2
_geom_torsion_atom_site_label_3
_geom_torsion_atom_site_label_4
_geom_torsion
C5 N1 C1 C2 0.3(5)
N1 C1 C2 C3 1.1(6)
C1 C2 C3 C4 -1.2(6)
C2 C3 C4 C5 0.0(6)
C1 N1 C5 C4 -1.5(5)
C1 N1 C5 C6 177.6(3)
C3 C4 C5 N1 1.3(5)
C3 C4 C5 C6 -177.7(3)
C10 N2 C6 C7 -0.3(5)
C10 N2 C6 C5 -179.1(3)
N1 C5 C6 N2 -2.8(4)
C4 C5 C6 N2 176.2(3)
N1 C5 C6 C7 178.5(3)
C4 C5 C6 C7 -2.5(5)
N2 C6 C7 C8 0.1(6)
C5 C6 C7 C8 178.8(3)
C6 C7 C8 C9 0.5(6)
C7 C8 C9 C10 -0.9(6)
C6 N2 C10 C9 -0.1(6)
C8 C9 C10 N2 0.7(7)
